data_7134832
loop_
_publ_author_name
'Xian, Ning'
'Yin, Jiang'
'Ji, Xiaochen'
'Huang, Huawen'

_publ_section_title
;
 Sulfoxonium ylides as carbon radical precursors in three-component
 carbohalogenation of alkenes
;
_journal_name_full 'Chemical Communications'
_journal_paper_doi 10.1039/D5CC02855H
_journal_year 2025
_chemical_formula_sum 'C18 H18 Cl N O2'
_chemical_formula_weight 315.78
_space_group_crystal_system orthorhombic
_space_group_IT_number 61
_space_group_name_Hall '-P 2ac 2ab'
_space_group_name_H-M_alt 'P b c a'
_atom_sites_solution_hydrogens geom
_audit_creation_method SHELXL-2018/3
_audit_update_record
;
2024-11-18 deposited with the CCDC.	2025-07-14 downloaded from the CCDC.
;
_cell_angle_alpha 90
_cell_angle_beta 90
_cell_angle_gamma 90
_cell_formula_units_Z 8
_cell_length_a 12.3189(16)
_cell_length_b 8.9755(11)
_cell_length_c 28.721(4)
_cell_measurement_reflns_used 9921
_cell_measurement_temperature 100(2)
_cell_measurement_theta_max 65.34
_cell_measurement_theta_min 2.68
_cell_volume 3175.6(7)
_computing_cell_refinement 'Bruker SAINT'
_computing_data_collection 'Bruker APEX3'
_computing_data_reduction 'Bruker SAINT'
_computing_molecular_graphics 'Bruker SHELXTL'
_computing_publication_material 'Bruker SHELXTL'
_computing_structure_refinement 'SHELXL-2018/3 (Sheldrick, 2018)'
_computing_structure_solution 'SHELXS-97 (Sheldrick 2008)'
_diffrn_ambient_temperature 100(2)
_diffrn_measured_fraction_theta_full 0.990
_diffrn_measured_fraction_theta_max 0.991
_diffrn_measurement_device_type 'Bruker D8 VENTURE'
_diffrn_measurement_method '\f and \w scans'
_diffrn_radiation_type GaK\a
_diffrn_radiation_wavelength 1.34139
_diffrn_reflns_av_R_equivalents 0.1033
_diffrn_reflns_av_unetI/netI 0.0434
_diffrn_reflns_Laue_measured_fraction_full 0.990
_diffrn_reflns_Laue_measured_fraction_max 0.991
_diffrn_reflns_limit_h_max 16
_diffrn_reflns_limit_h_min -16
_diffrn_reflns_limit_k_max 12
_diffrn_reflns_limit_k_min -12
_diffrn_reflns_limit_l_max 35
_diffrn_reflns_limit_l_min -38
_diffrn_reflns_number 51335
_diffrn_reflns_point_group_measured_fraction_full 0.990
_diffrn_reflns_point_group_measured_fraction_max 0.991
_diffrn_reflns_theta_full 53.594
_diffrn_reflns_theta_max 65.126
_diffrn_reflns_theta_min 2.677
_exptl_absorpt_coefficient_mu 1.436
_exptl_absorpt_correction_T_max 0.7239
_exptl_absorpt_correction_T_min 0.5981
_exptl_absorpt_correction_type multi-scan
_exptl_absorpt_process_details 'SADABS-2016/2 (Bruker,2016/2)'
_exptl_crystal_colour colorless
_exptl_crystal_density_diffrn 1.321
_exptl_crystal_description needle
_exptl_crystal_F_000 1328
_exptl_crystal_size_max 0.130
_exptl_crystal_size_mid 0.120
_exptl_crystal_size_min 0.100
_refine_diff_density_max 0.615
_refine_diff_density_min -0.431
_refine_diff_density_rms 0.081
_refine_ls_extinction_coef 0.0034(6)
_refine_ls_extinction_expression Fc^*^=kFc[1+0.001xFc^2^\l^3^/sin(2\q)]^-1/4^
_refine_ls_extinction_method 'SHELXL-2018/3 (Sheldrick 2018)'
_refine_ls_goodness_of_fit_ref 1.115
_refine_ls_hydrogen_treatment constr
_refine_ls_matrix_type full
_refine_ls_number_parameters 201
_refine_ls_number_reflns 4080
_refine_ls_number_restraints 0
_refine_ls_restrained_S_all 1.115
_refine_ls_R_factor_all 0.0640
_refine_ls_R_factor_gt 0.0590
_refine_ls_shift/su_max 0.000
_refine_ls_shift/su_mean 0.000
_refine_ls_structure_factor_coef Fsqd
_refine_ls_weighting_details 'w=1/[\s^2^(Fo^2^)+(0.0564P)^2^+4.2792P] where P=(Fo^2^+2Fc^2^)/3'
_refine_ls_weighting_scheme calc
_refine_ls_wR_factor_gt 0.1397
_refine_ls_wR_factor_ref 0.1425
_reflns_Friedel_coverage 0.000
_reflns_number_gt 3645
_reflns_number_total 4080
_reflns_threshold_expression 'I > 2\s(I)'
_cod_data_source_file d5cc02855h2.cif
_cod_data_source_block t
_cod_database_code 7134832
_shelx_shelxl_version_number 2018/3
_shelx_space_group_comment
; 
The symmetry employed for this shelxl refinement is uniquely defined 
by the following loop, which should always be used as a source of 
symmetry information in preference to the above space-group names. 
They are only intended as comments. 
;
_shelx_estimated_absorpt_t_min 0.835
_shelx_estimated_absorpt_t_max 0.870

loop_
_space_group_symop_operation_xyz
'x, y, z'
'-x+1/2, -y, z+1/2'
'-x, y+1/2, -z+1/2'
'x+1/2, -y+1/2, -z'
'-x, -y, -z'
'x-1/2, y, -z-1/2'
'x, -y-1/2, z-1/2'
'-x-1/2, y-1/2, z'

loop_
_atom_site_label
_atom_site_type_symbol
_atom_site_fract_x
_atom_site_fract_y
_atom_site_fract_z
_atom_site_U_iso_or_equiv
_atom_site_adp_type
_atom_site_occupancy
_atom_site_site_symmetry_order
_atom_site_calc_flag
_atom_site_refinement_flags_posn
_atom_site_refinement_flags_adp
_atom_site_refinement_flags_occupancy
_atom_site_disorder_assembly
_atom_site_disorder_group
C1 C 0.69045(15) 0.5389(2) 0.29156(6) 0.0131(4) Uani 1 1 d . . . . .
C2 C 0.73460(16) 0.6485(2) 0.26255(7) 0.0170(4) Uani 1 1 d . . . . .
H2 H 0.803845 0.690128 0.269093 0.020 Uiso 1 1 calc R U . . .
C3 C 0.67543(19) 0.6958(2) 0.22389(7) 0.0226(4) Uani 1 1 d . . . . .
H3 H 0.704271 0.771413 0.204335 0.027 Uiso 1 1 calc R U . . .
C4 C 0.57475(19) 0.6338(3) 0.21352(8) 0.0250(5) Uani 1 1 d . . . . .
H4 H 0.535511 0.666720 0.186967 0.030 Uiso 1 1 calc R U . . .
C5 C 0.53182(18) 0.5239(3) 0.24198(8) 0.0241(5) Uani 1 1 d . . . . .
H5 H 0.463581 0.480525 0.234656 0.029 Uiso 1 1 calc R U . . .
C6 C 0.58867(16) 0.4768(2) 0.28143(7) 0.0183(4) Uani 1 1 d . . . . .
H6 H 0.558523 0.402953 0.301298 0.022 Uiso 1 1 calc R U . . .
C7 C 0.81880(14) 0.5565(2) 0.35750(6) 0.0113(3) Uani 1 1 d . . . . .
C8 C 0.87423(14) 0.4654(2) 0.39684(6) 0.0112(3) Uani 1 1 d . . . . .
C9 C 0.96663(15) 0.5581(2) 0.41861(6) 0.0129(4) Uani 1 1 d . . . . .
H9A H 1.005101 0.497695 0.441754 0.019 Uiso 1 1 calc R U . . .
H9B H 0.936093 0.646566 0.433738 0.019 Uiso 1 1 calc R U . . .
H9C H 1.017416 0.588998 0.394185 0.019 Uiso 1 1 calc R U . . .
C10 C 0.78896(15) 0.4149(2) 0.43284(6) 0.0131(4) Uani 1 1 d . . . . .
H10A H 0.749275 0.503370 0.444419 0.016 Uiso 1 1 calc R U . . .
H10B H 0.735789 0.348706 0.417345 0.016 Uiso 1 1 calc R U . . .
C11 C 0.83899(16) 0.3326(2) 0.47416(7) 0.0176(4) Uani 1 1 d . . . . .
H11A H 0.887134 0.252869 0.462306 0.021 Uiso 1 1 calc R U . . .
H11B H 0.884277 0.403187 0.492175 0.021 Uiso 1 1 calc R U . . .
C12 C 0.75499(16) 0.2639(2) 0.50645(6) 0.0144(4) Uani 1 1 d . . . . .
C13 C 0.79572(15) 0.1741(2) 0.54677(6) 0.0136(4) Uani 1 1 d . . . . .
C14 C 0.90332(16) 0.1231(2) 0.54980(7) 0.0166(4) Uani 1 1 d . . . . .
H14 H 0.953602 0.145151 0.525691 0.020 Uiso 1 1 calc R U . . .
C15 C 0.93611(17) 0.0397(3) 0.58844(8) 0.0223(4) Uani 1 1 d . . . . .
H15 H 1.008858 0.005246 0.590603 0.027 Uiso 1 1 calc R U . . .
C16 C 0.86260(19) 0.0070(2) 0.62368(8) 0.0232(5) Uani 1 1 d . . . . .
H16 H 0.885035 -0.050494 0.649725 0.028 Uiso 1 1 calc R U . . .
C17 C 0.75610(19) 0.0584(3) 0.62092(7) 0.0230(4) Uani 1 1 d . . . . .
H17 H 0.706134 0.036141 0.645143 0.028 Uiso 1 1 calc R U . . .
C18 C 0.72290(16) 0.1419(2) 0.58289(7) 0.0180(4) Uani 1 1 d . . . . .
H18 H 0.650355 0.177430 0.581292 0.022 Uiso 1 1 calc R U . . .
Cl1 Cl 0.93356(4) 0.30093(5) 0.36948(2) 0.01751(16) Uani 1 1 d . . . . .
N1 N 0.74748(13) 0.48104(18) 0.33064(6) 0.0141(3) Uani 1 1 d . . . . .
H1 H 0.735179 0.387385 0.338003 0.017 Uiso 1 1 calc R U . . .
O1 O 0.84038(11) 0.68953(15) 0.35302(5) 0.0152(3) Uani 1 1 d . . . . .
O2 O 0.65771(12) 0.28124(19) 0.49991(5) 0.0223(3) Uani 1 1 d . . . . .

loop_
_atom_site_aniso_label
_atom_site_aniso_U_11
_atom_site_aniso_U_22
_atom_site_aniso_U_33
_atom_site_aniso_U_23
_atom_site_aniso_U_13
_atom_site_aniso_U_12
C1 0.0154(8) 0.0108(8) 0.0131(8) -0.0010(7) -0.0024(7) 0.0025(6)
C2 0.0202(9) 0.0160(10) 0.0148(9) 0.0008(7) 0.0012(7) 0.0000(7)
C3 0.0350(12) 0.0183(10) 0.0146(9) 0.0029(7) -0.0014(8) 0.0053(9)
C4 0.0310(11) 0.0276(12) 0.0166(10) -0.0036(8) -0.0087(8) 0.0143(9)
C5 0.0200(10) 0.0261(11) 0.0262(11) -0.0045(9) -0.0110(8) 0.0065(8)
C6 0.0148(9) 0.0187(10) 0.0214(10) -0.0005(8) -0.0032(7) 0.0025(7)
C7 0.0103(7) 0.0124(8) 0.0111(8) -0.0002(6) 0.0010(6) 0.0021(6)
C8 0.0111(8) 0.0101(8) 0.0124(8) -0.0014(6) -0.0018(6) 0.0017(6)
C9 0.0103(8) 0.0169(9) 0.0116(8) -0.0015(7) -0.0040(6) -0.0016(6)
C10 0.0119(8) 0.0162(9) 0.0110(8) 0.0003(7) -0.0021(6) -0.0001(7)
C11 0.0136(8) 0.0240(10) 0.0152(9) 0.0053(8) -0.0022(7) -0.0031(7)
C12 0.0158(8) 0.0147(9) 0.0127(8) -0.0030(7) -0.0028(7) -0.0016(7)
C13 0.0149(8) 0.0117(8) 0.0142(8) -0.0009(7) -0.0021(7) -0.0035(7)
C14 0.0163(9) 0.0147(9) 0.0187(9) 0.0017(7) -0.0002(7) -0.0011(7)
C15 0.0194(10) 0.0205(11) 0.0269(11) 0.0026(9) -0.0045(8) 0.0017(8)
C16 0.0320(11) 0.0184(10) 0.0194(10) 0.0052(8) -0.0059(8) -0.0051(8)
C17 0.0277(11) 0.0249(11) 0.0164(9) 0.0013(8) 0.0017(8) -0.0075(9)
C18 0.0158(9) 0.0210(10) 0.0171(9) -0.0016(8) 0.0001(7) -0.0044(7)
Cl1 0.0188(2) 0.0157(3) 0.0180(2) -0.00303(17) -0.00337(16) 0.00589(16)
N1 0.0152(7) 0.0104(7) 0.0168(8) 0.0036(6) -0.0047(6) -0.0008(6)
O1 0.0161(6) 0.0099(6) 0.0195(7) 0.0001(5) -0.0009(5) -0.0005(5)
O2 0.0135(6) 0.0334(9) 0.0199(7) 0.0004(6) -0.0023(5) 0.0005(6)

loop_
_atom_type_symbol
_atom_type_description
_atom_type_scat_dispersion_real
_atom_type_scat_dispersion_imag
_atom_type_scat_source
C C 0.0137 0.0067 'International Tables Vol C Tables 4.2.6.8 and 6.1.1.4'
H H 0.0000 0.0000 'International Tables Vol C Tables 4.2.6.8 and 6.1.1.4'
Cl Cl 0.3281 0.5435 'International Tables Vol C Tables 4.2.6.8 and 6.1.1.4'
N N 0.0241 0.0134 'International Tables Vol C Tables 4.2.6.8 and 6.1.1.4'
O O 0.0389 0.0241 'International Tables Vol C Tables 4.2.6.8 and 6.1.1.4'

loop_
_geom_angle_atom_site_label_1
_geom_angle_atom_site_label_2
_geom_angle_atom_site_label_3
_geom_angle
_geom_angle_site_symmetry_1
_geom_angle_site_symmetry_3
_geom_angle_publ_flag
C2 C1 C6 120.22(18) . . ?
C2 C1 N1 122.33(17) . . ?
C6 C1 N1 117.38(17) . . ?
C3 C2 C1 119.01(19) . . ?
C3 C2 H2 120.5 . . ?
C1 C2 H2 120.5 . . ?
C4 C3 C2 121.0(2) . . ?
C4 C3 H3 119.5 . . ?
C2 C3 H3 119.5 . . ?
C5 C4 C3 119.89(19) . . ?
C5 C4 H4 120.1 . . ?
C3 C4 H4 120.1 . . ?
C4 C5 C6 120.2(2) . . ?
C4 C5 H5 119.9 . . ?
C6 C5 H5 119.9 . . ?
C5 C6 C1 119.7(2) . . ?
C5 C6 H6 120.1 . . ?
C1 C6 H6 120.1 . . ?
O1 C7 N1 124.57(17) . . ?
O1 C7 C8 119.49(16) . . ?
N1 C7 C8 115.93(16) . . ?
C10 C8 C9 112.92(15) . . ?
C10 C8 C7 110.07(14) . . ?
C9 C8 C7 109.60(15) . . ?
C10 C8 Cl1 108.88(13) . . ?
C9 C8 Cl1 108.38(12) . . ?
C7 C8 Cl1 106.79(12) . . ?
C8 C9 H9A 109.5 . . ?
C8 C9 H9B 109.5 . . ?
H9A C9 H9B 109.5 . . ?
C8 C9 H9C 109.5 . . ?
H9A C9 H9C 109.5 . . ?
H9B C9 H9C 109.5 . . ?
C11 C10 C8 112.84(15) . . ?
C11 C10 H10A 109.0 . . ?
C8 C10 H10A 109.0 . . ?
C11 C10 H10B 109.0 . . ?
C8 C10 H10B 109.0 . . ?
H10A C10 H10B 107.8 . . ?
C12 C11 C10 113.29(16) . . ?
C12 C11 H11A 108.9 . . ?
C10 C11 H11A 108.9 . . ?
C12 C11 H11B 108.9 . . ?
C10 C11 H11B 108.9 . . ?
H11A C11 H11B 107.7 . . ?
O2 C12 C13 121.03(18) . . ?
O2 C12 C11 121.46(18) . . ?
C13 C12 C11 117.52(16) . . ?
C18 C13 C14 119.38(18) . . ?
C18 C13 C12 117.97(17) . . ?
C14 C13 C12 122.65(17) . . ?
C15 C14 C13 119.76(19) . . ?
C15 C14 H14 120.1 . . ?
C13 C14 H14 120.1 . . ?
C16 C15 C14 120.2(2) . . ?
C16 C15 H15 119.9 . . ?
C14 C15 H15 119.9 . . ?
C15 C16 C17 120.2(2) . . ?
C15 C16 H16 119.9 . . ?
C17 C16 H16 119.9 . . ?
C18 C17 C16 120.1(2) . . ?
C18 C17 H17 120.0 . . ?
C16 C17 H17 120.0 . . ?
C17 C18 C13 120.39(19) . . ?
C17 C18 H18 119.8 . . ?
C13 C18 H18 119.8 . . ?
C7 N1 C1 126.05(16) . . ?
C7 N1 H1 117.0 . . ?
C1 N1 H1 117.0 . . ?

loop_
_geom_bond_atom_site_label_1
_geom_bond_atom_site_label_2
_geom_bond_distance
_geom_bond_site_symmetry_2
_geom_bond_publ_flag
C1 C2 1.399(3) . ?
C1 C6 1.403(3) . ?
C1 N1 1.422(2) . ?
C2 C3 1.394(3) . ?
C2 H2 0.9500 . ?
C3 C4 1.392(3) . ?
C3 H3 0.9500 . ?
C4 C5 1.386(4) . ?
C4 H4 0.9500 . ?
C5 C6 1.398(3) . ?
C5 H5 0.9500 . ?
C6 H6 0.9500 . ?
C7 O1 1.230(2) . ?
C7 N1 1.351(2) . ?
C7 C8 1.553(2) . ?
C8 C10 1.542(3) . ?
C8 C9 1.542(2) . ?
C8 Cl1 1.8253(19) . ?
C9 H9A 0.9800 . ?
C9 H9B 0.9800 . ?
C9 H9C 0.9800 . ?
C10 C11 1.528(3) . ?
C10 H10A 0.9900 . ?
C10 H10B 0.9900 . ?
C11 C12 1.520(3) . ?
C11 H11A 0.9900 . ?
C11 H11B 0.9900 . ?
C12 O2 1.223(2) . ?
C12 C13 1.498(3) . ?
C13 C18 1.402(3) . ?
C13 C14 1.405(3) . ?
C14 C15 1.398(3) . ?
C14 H14 0.9500 . ?
C15 C16 1.389(3) . ?
C15 H15 0.9500 . ?
C16 C17 1.393(3) . ?
C16 H16 0.9500 . ?
C17 C18 1.387(3) . ?
C17 H17 0.9500 . ?
C18 H18 0.9500 . ?
N1 H1 0.8800 . ?

loop_
_geom_hbond_atom_site_label_D
_geom_hbond_atom_site_label_H
_geom_hbond_atom_site_label_A
_geom_hbond_distance_DH
_geom_hbond_distance_HA
_geom_hbond_distance_DA
_geom_hbond_angle_DHA
_geom_hbond_site_symmetry_A
_geom_hbond_publ_flag
N1 H1 O1 0.88 2.05 2.904(2) 162.9 8_755 yes

loop_
_geom_torsion_atom_site_label_1
_geom_torsion_atom_site_label_2
_geom_torsion_atom_site_label_3
_geom_torsion_atom_site_label_4
_geom_torsion
_geom_torsion_site_symmetry_1
_geom_torsion_site_symmetry_2
_geom_torsion_site_symmetry_3
_geom_torsion_site_symmetry_4
_geom_torsion_publ_flag
C6 C1 C2 C3 0.7(3) . . . . ?
N1 C1 C2 C3 177.63(18) . . . . ?
C1 C2 C3 C4 -1.1(3) . . . . ?
C2 C3 C4 C5 0.3(3) . . . . ?
C3 C4 C5 C6 0.9(3) . . . . ?
C4 C5 C6 C1 -1.3(3) . . . . ?
C2 C1 C6 C5 0.5(3) . . . . ?
N1 C1 C6 C5 -176.57(18) . . . . ?
O1 C7 C8 C10 114.11(18) . . . . ?
N1 C7 C8 C10 -65.0(2) . . . . ?
O1 C7 C8 C9 -10.7(2) . . . . ?
N1 C7 C8 C9 170.27(15) . . . . ?
O1 C7 C8 Cl1 -127.86(16) . . . . ?
N1 C7 C8 Cl1 53.07(18) . . . . ?
C9 C8 C10 C11 -53.6(2) . . . . ?
C7 C8 C10 C11 -176.48(16) . . . . ?
Cl1 C8 C10 C11 66.78(18) . . . . ?
C8 C10 C11 C12 -172.11(16) . . . . ?
C10 C11 C12 O2 -3.1(3) . . . . ?
C10 C11 C12 C13 177.00(17) . . . . ?
O2 C12 C13 C18 -15.5(3) . . . . ?
C11 C12 C13 C18 164.35(18) . . . . ?
O2 C12 C13 C14 165.09(19) . . . . ?
C11 C12 C13 C14 -15.0(3) . . . . ?
C18 C13 C14 C15 0.6(3) . . . . ?
C12 C13 C14 C15 -179.99(19) . . . . ?
C13 C14 C15 C16 0.2(3) . . . . ?
C14 C15 C16 C17 -0.6(3) . . . . ?
C15 C16 C17 C18 0.2(3) . . . . ?
C16 C17 C18 C13 0.6(3) . . . . ?
C14 C13 C18 C17 -1.0(3) . . . . ?
C12 C13 C18 C17 179.59(19) . . . . ?
O1 C7 N1 C1 3.7(3) . . . . ?
C8 C7 N1 C1 -177.29(16) . . . . ?
C2 C1 N1 C7 31.9(3) . . . . ?
C6 C1 N1 C7 -151.05(19) . . . . ?
